data_7217197
loop_
_publ_author_name
'Liao, Jian-Zhen'
'Dui, Xue-Jing'
'Zhang, Hai-Long'
'Wu, Xiao-Yuan'
'Lu, Can-Zhong'

_publ_section_title
;
 Polyoxometalate anion--\p interaction-directed assembly of a
 three-dimensional hydrogen-bonded supramolecular framework with nanoscale
 porosity
;
_journal_issue 46
_journal_name_full CrystEngComm
_journal_page_first 10530
_journal_paper_doi 10.1039/C4CE01283F
_journal_volume 16
_journal_year 2014
_chemical_formula_moiety 'C72 H51 Cr N12 O105 P2 W24'
_chemical_formula_sum 'C72 H51 Cr N12 O105 P2 W24'
_chemical_formula_weight 7290.59
_chemical_name_systematic
; 
 ? 
;
_space_group_IT_number 148
_symmetry_cell_setting trigonal
_symmetry_space_group_name_Hall '-R 3'
_symmetry_space_group_name_H-M 'R -3 :H'
_atom_sites_solution_hydrogens geom
_atom_sites_solution_primary direct
_atom_sites_solution_secondary difmap
_audit_creation_method SHELXL-97
_cell_angle_alpha 90.00
_cell_angle_beta 90.00
_cell_angle_gamma 120.00
_cell_formula_units_Z 3
_cell_length_a 19.4966(8)
_cell_length_b 19.4966(8)
_cell_length_c 58.604(3)
_cell_measurement_reflns_used 3531
_cell_measurement_temperature 173(2)
_cell_measurement_theta_max 75.2500
_cell_measurement_theta_min 4.4780
_cell_volume 19291.9(15)
_computing_cell_refinement 'CrysAlisPro, Agilent Technologies, Version 1.171.36.32'
_computing_data_collection 'CrysAlisPro, Agilent Technologies, Version 1.171.36.32'
_computing_data_reduction 'CrysAlisPro, Agilent Technologies, Version 1.171.36.32'
_computing_molecular_graphics 'ORTEX (P.McArdle, 1995)'
_computing_publication_material 'SHELXL-97/2 (Sheldrick,1997)'
_computing_structure_refinement 'SHELXL-97 (Sheldrick, 1997)'
_computing_structure_solution 'SHELXS-97 (Sheldrick, 1990)'
_diffrn_ambient_temperature 173(2)
_diffrn_detector_area_resol_mean 10.3503
_diffrn_measured_fraction_theta_full 0.983
_diffrn_measured_fraction_theta_max 0.983
_diffrn_measurement_device_type 'SuperNova, Dual, Cu at zero, Atlas'
_diffrn_measurement_method '\w scans'
_diffrn_radiation_monochromator mirror
_diffrn_radiation_source 'fine-focus sealed tube'
_diffrn_radiation_type MoK\a
_diffrn_radiation_wavelength 0.71073
_diffrn_reflns_av_R_equivalents 0.0323
_diffrn_reflns_av_sigmaI/netI 0.0424
_diffrn_reflns_limit_h_max 20
_diffrn_reflns_limit_h_min -21
_diffrn_reflns_limit_k_max 21
_diffrn_reflns_limit_k_min -14
_diffrn_reflns_limit_l_max 65
_diffrn_reflns_limit_l_min -56
_diffrn_reflns_number 10356
_diffrn_reflns_theta_full 23.26
_diffrn_reflns_theta_max 23.26
_diffrn_reflns_theta_min 1.04
_exptl_absorpt_coefficient_mu 10.797
_exptl_absorpt_correction_T_max 1.00000
_exptl_absorpt_correction_T_min 0.16273
_exptl_absorpt_correction_type multi-scan
_exptl_absorpt_process_details 'CrystalClear (Rigaku Inc., 2007)'
_exptl_crystal_colour Green
_exptl_crystal_density_diffrn 1.883
_exptl_crystal_density_method 'not measured'
_exptl_crystal_description Block
_exptl_crystal_F_000 9711
_platon_squeeze_details
;
;
_refine_diff_density_max 2.012
_refine_diff_density_min -2.735
_refine_diff_density_rms 0.341
_refine_ls_extinction_method none
_refine_ls_goodness_of_fit_ref 1.009
_refine_ls_hydrogen_treatment constr
_refine_ls_matrix_type full
_refine_ls_number_parameters 327
_refine_ls_number_reflns 6075
_refine_ls_number_restraints 234
_refine_ls_restrained_S_all 0.991
_refine_ls_R_factor_all 0.1220
_refine_ls_R_factor_gt 0.0836
_refine_ls_shift/su_max 0.001
_refine_ls_shift/su_mean 0.000
_refine_ls_structure_factor_coef Fsqd
_refine_ls_weighting_details 'calc w=1/[\s^2^(Fo^2^)+(0.1246P)^2^+2503.2920P] where P=(Fo^2^+2Fc^2^)/3'
_refine_ls_weighting_scheme calc
_refine_ls_wR_factor_gt 0.2451
_refine_ls_wR_factor_ref 0.2871
_reflns_number_gt 4035
_reflns_number_total 6075
_reflns_threshold_expression >2sigma(I)
_cod_data_source_file c4ce01283f2.cif
_cod_data_source_block compound1
_cod_depositor_comments
;
The following automatic conversions were performed:

'_symmetry_cell_setting' value 'Trigonal' changed to 'trigonal'
according to
/usr/data/users/saulius/crontab/automatic-downloads/rss-feeds/RSC/lib/dictionaries/cif_core.dic
dictionary named 'cif_core.dic' version 2.4.2 from
2011-04-26.

'_exptl_absorpt_correction_type' value 'Multi-Scan'
changed to 'multi-scan' according to
/usr/data/users/saulius/crontab/automatic-downloads/rss-feeds/RSC/lib/dictionaries/cif_core.dic
dictionary named 'cif_core.dic' version 2.4.2 from 2011-04-26.

Automatic conversion script
Id: cif_fix_values 2281 2013-09-26 08:29:07Z andrius 

 Adding full bibliography for 7217197.cif.
;
_cod_original_cell_volume 19292.1(14)
_cod_original_sg_symbol_H-M R-3
_cod_database_code 7217197

loop_
_symmetry_equiv_pos_as_xyz
'x, y, z'
'-y, x-y, z'
'-x+y, -x, z'
'x+2/3, y+1/3, z+1/3'
'-y+2/3, x-y+1/3, z+1/3'
'-x+y+2/3, -x+1/3, z+1/3'
'x+1/3, y+2/3, z+2/3'
'-y+1/3, x-y+2/3, z+2/3'
'-x+y+1/3, -x+2/3, z+2/3'
'-x, -y, -z'
'y, -x+y, -z'
'x-y, x, -z'
'-x+2/3, -y+1/3, -z+1/3'
'y+2/3, -x+y+1/3, -z+1/3'
'x-y+2/3, x+1/3, -z+1/3'
'-x+1/3, -y+2/3, -z+2/3'
'y+1/3, -x+y+2/3, -z+2/3'
'x-y+1/3, x+2/3, -z+2/3'

loop_
_atom_site_label
_atom_site_type_symbol
_atom_site_fract_x
_atom_site_fract_y
_atom_site_fract_z
_atom_site_U_iso_or_equiv
_atom_site_adp_type
_atom_site_occupancy
_atom_site_symmetry_multiplicity
_atom_site_calc_flag
_atom_site_refinement_flags
W1 W 0.45074(7) 0.75820(7) 0.486774(18) 0.0679(4) Uani 1 1 d U
W2 W 0.35837(11) 0.78050(11) 0.38763(2) 0.1131(6) Uani 1 1 d U
W3 W 0.47737(8) 0.87096(7) 0.437892(19) 0.0808(4) Uani 1 1 d U
W4 W 0.53909(8) 0.73083(8) 0.438269(19) 0.0834(5) Uani 1 1 d U
Cr1 Cr 0.6667 1.3333 0.3333 0.052(2) Uani 1 6 d SU
P1 P 0.3333 0.6667 0.43760(10) 0.0167(13) Uani 1 3 d SU
O1 O 0.4992(10) 0.7951(9) 0.5115(3) 0.065(4) Uani 1 1 d U
O2 O 0.3522(10) 0.7524(10) 0.4905(4) 0.083(5) Uani 1 1 d U
O3 O 0.3727(17) 0.8428(18) 0.3654(3) 0.134(10) Uani 1 1 d U
O4 O 0.5463(14) 0.8306(15) 0.4333(3) 0.104(7) Uani 1 1 d U
O5 O 0.4824(14) 0.8492(13) 0.4692(3) 0.092(6) Uani 1 1 d U
O6 O 0.3802(13) 0.8662(13) 0.4432(3) 0.093(6) Uani 1 1 d U
O7 O 0.5269(13) 0.7474(14) 0.4694(3) 0.092(6) Uani 1 1 d U
O8 O 0.4411(13) 0.8421(15) 0.4071(3) 0.108(8) Uani 1 1 d U
O9 O 0.6342(13) 0.7547(15) 0.4372(4) 0.106(7) Uani 1 1 d U
O10 O 0.2947(12) 0.7980(15) 0.4070(3) 0.105(7) Uani 1 1 d U
O11 O 0.5401(14) 0.9700(14) 0.4362(4) 0.109(7) Uani 1 1 d U
O12 O 0.6480(14) 1.1587(10) 0.4500(3) 0.090(6) Uani 1 1 d U
O13 O 0.4134(15) 0.7297(13) 0.4448(3) 0.103(7) Uani 1 1 d U
O14 O 0.3333 0.6667 0.4109(6) 0.124(15) Uani 1 3 d SU
O15 O 0.3866(14) 1.0528(13) 0.4489(3) 0.103(7) Uani 1 1 d U
O16 O 0.4190(19) 0.7319(19) 0.3772(5) 0.146(10) Uani 1 1 d U
N1 N 0.5161(15) 1.1018(12) 0.4502(3) 0.075(6) Uani 1 1 d U
N2 N 0.5389(13) 1.2279(13) 0.3892(3) 0.067(6) Uani 1 1 d U
C1 C 0.5233(17) 1.1466(17) 0.4287(3) 0.075(8) Uani 1 1 d U
C2 C 0.5207(19) 1.1115(16) 0.4079(4) 0.088(9) Uani 1 1 d U
H2 H 0.5130 1.0595 0.4069 0.105 Uiso 1 1 calc R
C3 C 0.587(2) 1.1146(17) 0.4593(4) 0.080(8) Uani 1 1 d U
C4 C 0.5300(18) 1.1575(19) 0.3886(4) 0.084(8) Uani 1 1 d U
H4 H 0.5297 1.1356 0.3741 0.101 Uiso 1 1 calc R
C5 C 0.5356(18) 1.2257(18) 0.4292(4) 0.079(8) Uani 1 1 d U
H5 H 0.5400 1.2529 0.4431 0.095 Uiso 1 1 calc R
C6 C 0.5403(17) 1.2582(15) 0.4090(4) 0.071(7) Uani 1 1 d U
H6 H 0.5453 1.3092 0.4090 0.085 Uiso 1 1 calc R
C7 C 0.4360(18) 1.0124(15) 0.4793(4) 0.075(8) Uani 1 1 d U
C8 C 0.6441(18) 1.0829(13) 0.4919(4) 0.080(8) Uani 1 1 d U
H8 H 0.6947 1.1189 0.4858 0.096 Uiso 1 1 calc R
C9 C 0.441(2) 1.0576(16) 0.4584(4) 0.081(9) Uani 1 1 d U
C10 C 0.577(2) 1.0724(16) 0.4810(4) 0.087(9) Uani 1 1 d U
C11 C 0.5028(18) 1.0216(14) 0.4899(4) 0.076(8) Uani 1 1 d U
C12 C 0.3611(19) 0.9588(16) 0.4880(4) 0.085(9) Uani 1 1 d U
H12 H 0.3146 0.9507 0.4805 0.102 Uiso 1 1 calc R
O1W O 0.6822(9) 1.2605(9) 0.3528(2) 0.057(4) Uani 1 1 d U
H1W1 H 0.7157 1.2895 0.3658 0.086 Uiso 1 1 calc R
H1W2 H 0.7079 1.2369 0.3439 0.086 Uiso 1 1 calc R
H1W3 H 0.6307 1.2185 0.3583 0.086 Uiso 0.50 1 calc PR
O2W O 0.692(3) 1.141(2) 0.3362(6) 0.191(16) Uani 1 1 d U
O3W O 1.0000 1.0000 0.5000 0.15(3) Uani 1 6 d SU

loop_
_atom_site_aniso_label
_atom_site_aniso_U_11
_atom_site_aniso_U_22
_atom_site_aniso_U_33
_atom_site_aniso_U_23
_atom_site_aniso_U_13
_atom_site_aniso_U_12
W1 0.0756(7) 0.0746(7) 0.0528(6) -0.0060(5) -0.0070(5) 0.0371(6)
W2 0.1451(14) 0.1422(14) 0.0518(8) 0.0296(8) 0.0068(7) 0.0717(12)
W3 0.0986(9) 0.0827(8) 0.0518(7) 0.0179(5) 0.0136(5) 0.0382(7)
W4 0.0873(9) 0.1089(10) 0.0540(7) 0.0050(6) 0.0177(5) 0.0490(7)
Cr1 0.070(3) 0.070(3) 0.015(3) 0.000 0.000 0.0351(17)
P1 0.021(2) 0.021(2) 0.007(3) 0.000 0.000 0.0107(10)
O1 0.076(10) 0.057(9) 0.049(9) 0.004(7) 0.007(8) 0.023(8)
O2 0.072(12) 0.057(10) 0.109(15) -0.009(10) 0.004(10) 0.024(9)
O3 0.17(2) 0.19(3) 0.039(10) 0.020(13) 0.006(13) 0.09(2)
O4 0.136(18) 0.145(19) 0.059(11) 0.020(12) 0.028(12) 0.090(16)
O5 0.151(19) 0.118(15) 0.041(9) 0.017(9) -0.003(10) 0.093(15)
O6 0.111(15) 0.116(16) 0.036(9) -0.009(9) -0.008(9) 0.045(13)
O7 0.125(16) 0.137(18) 0.052(10) 0.017(10) 0.018(10) 0.094(15)
O8 0.109(16) 0.149(19) 0.041(10) 0.012(11) 0.031(10) 0.045(15)
O9 0.106(16) 0.133(18) 0.088(14) 0.025(13) 0.035(12) 0.067(15)
O10 0.093(14) 0.18(2) 0.042(10) 0.006(11) -0.014(9) 0.065(15)
O11 0.124(18) 0.106(16) 0.077(13) 0.011(12) 0.023(13) 0.042(14)
O12 0.133(17) 0.054(10) 0.048(10) 0.016(8) -0.005(11) 0.020(11)
O13 0.134(18) 0.096(15) 0.070(12) 0.012(11) 0.005(12) 0.051(14)
O14 0.16(2) 0.16(2) 0.045(19) 0.000 0.000 0.081(12)
O15 0.119(17) 0.095(15) 0.058(11) 0.022(10) -0.013(12) 0.025(13)
O16 0.15(2) 0.17(3) 0.14(2) -0.01(2) 0.008(19) 0.09(2)
N1 0.107(18) 0.054(12) 0.047(11) 0.022(9) 0.013(12) 0.027(12)
N2 0.106(16) 0.086(15) 0.019(9) 0.017(9) 0.018(9) 0.054(13)
C1 0.10(2) 0.10(2) 0.017(10) 0.014(11) 0.003(11) 0.045(16)
C2 0.13(2) 0.064(16) 0.046(14) -0.004(12) -0.004(14) 0.030(16)
C3 0.12(2) 0.076(18) 0.029(12) 0.010(12) -0.006(14) 0.039(18)
C4 0.11(2) 0.11(2) 0.025(11) -0.003(13) -0.006(12) 0.052(19)
C5 0.13(2) 0.11(2) 0.031(12) 0.017(12) 0.028(13) 0.084(19)
C6 0.11(2) 0.075(16) 0.032(12) 0.024(11) 0.020(12) 0.055(16)
C7 0.10(2) 0.055(14) 0.041(13) -0.001(11) -0.001(14) 0.021(14)
C8 0.10(2) 0.040(12) 0.052(14) 0.012(11) 0.003(14) 0.001(13)
C9 0.14(3) 0.064(16) 0.040(13) 0.000(12) -0.013(16) 0.051(18)
C10 0.12(2) 0.068(17) 0.045(14) 0.005(12) -0.003(15) 0.027(17)
C11 0.11(2) 0.048(13) 0.029(10) -0.003(9) -0.003(12) 0.009(14)
C12 0.11(2) 0.074(17) 0.041(13) 0.021(12) -0.015(13) 0.021(16)
O1W 0.070(10) 0.076(10) 0.025(7) -0.002(6) -0.005(6) 0.036(8)
O2W 0.35(5) 0.18(3) 0.13(2) -0.03(2) -0.03(3) 0.19(3)
O3W 0.09(2) 0.09(2) 0.27(7) 0.000 0.000 0.043(11)

loop_
_atom_type_symbol
_atom_type_description
_atom_type_scat_dispersion_real
_atom_type_scat_dispersion_imag
_atom_type_scat_source
C C 0.0033 0.0016 'International Tables Vol C Tables 4.2.6.8 and 6.1.1.4'
H H 0.0000 0.0000 'International Tables Vol C Tables 4.2.6.8 and 6.1.1.4'
N N 0.0061 0.0033 'International Tables Vol C Tables 4.2.6.8 and 6.1.1.4'
O O 0.0106 0.0060 'International Tables Vol C Tables 4.2.6.8 and 6.1.1.4'
P P 0.1023 0.0942 'International Tables Vol C Tables 4.2.6.8 and 6.1.1.4'
Cr Cr 0.3209 0.6236 'International Tables Vol C Tables 4.2.6.8 and 6.1.1.4'
W W -0.8490 6.8722 'International Tables Vol C Tables 4.2.6.8 and 6.1.1.4'

loop_
_geom_angle_atom_site_label_1
_geom_angle_atom_site_label_2
_geom_angle_atom_site_label_3
_geom_angle
_geom_angle_site_symmetry_1
_geom_angle_site_symmetry_3
O1 W1 O5 102.7(8) . .
O1 W1 O2 105.4(9) . .
O5 W1 O2 87.9(9) . .
O1 W1 O2 104.6(8) . 3_565
O5 W1 O2 152.3(9) . 3_565
O2 W1 O2 89.0(11) . 3_565
O1 W1 O7 101.9(9) . .
O5 W1 O7 84.5(9) . .
O2 W1 O7 152.7(9) . .
O2 W1 O7 85.8(9) 3_565 .
O3 W2 O10 103.1(12) . .
O3 W2 O8 103.3(12) . .
O10 W2 O8 87.1(9) . .
O3 W2 O16 100.3(13) . 2_665
O10 W2 O16 89.5(12) . 2_665
O8 W2 O16 156.3(11) . 2_665
O3 W2 O16 100.5(13) . .
O10 W2 O16 156.4(12) . .
O8 W2 O16 88.0(12) . .
O16 W2 O16 85.9(19) 2_665 .
O3 W2 O14 164.2(12) . .
O10 W2 O14 88.7(9) . .
O8 W2 O14 87.6(9) . .
O16 W2 O14 68.8(10) 2_665 .
O16 W2 O14 68.1(11) . .
O11 W3 O6 101.6(11) . .
O11 W3 O4 102.0(12) . .
O6 W3 O4 156.3(11) . .
O11 W3 O5 102.8(10) . .
O6 W3 O5 89.6(8) . .
O4 W3 O5 85.2(8) . .
O11 W3 O8 103.4(10) . .
O6 W3 O8 85.8(8) . .
O4 W3 O8 88.7(10) . .
O5 W3 O8 153.8(10) . .
O11 W3 O13 166.6(11) . .
O6 W3 O13 89.0(9) . .
O4 W3 O13 67.6(10) . .
O5 W3 O13 68.8(8) . .
O8 W3 O13 85.3(9) . .
O9 W4 O7 102.0(10) . .
O9 W4 O6 102.7(11) . 3_565
O7 W4 O6 90.3(9) . 3_565
O9 W4 O4 101.8(11) . .
O7 W4 O4 85.6(9) . .
O6 W4 O4 155.4(10) 3_565 .
O9 W4 O10 104.0(11) . 3_565
O7 W4 O10 154.0(10) . 3_565
O6 W4 O10 86.0(8) 3_565 3_565
O4 W4 O10 87.2(9) . 3_565
O9 W4 O13 165.0(10) . .
O7 W4 O13 69.0(8) . .
O6 W4 O13 89.6(9) 3_565 .
O4 W4 O13 66.3(9) . .
O10 W4 O13 85.2(9) 3_565 .
O1W Cr1 O1W 89.6(6) . 2_775
O1W Cr1 O1W 89.6(6) . 3_575
O1W Cr1 O1W 89.6(6) 2_775 3_575
O1W Cr1 O1W 179.995(7) . 16_675
O1W Cr1 O1W 90.4(6) 2_775 16_675
O1W Cr1 O1W 90.4(6) 3_575 16_675
O1W Cr1 O1W 90.4(6) . 17_455
O1W Cr1 O1W 179.996(4) 2_775 17_455
O1W Cr1 O1W 90.4(6) 3_575 17_455
O1W Cr1 O1W 89.6(6) 16_675 17_455
O1W Cr1 O1W 90.4(6) . 18_655
O1W Cr1 O1W 90.4(6) 2_775 18_655
O1W Cr1 O1W 180.0(12) 3_575 18_655
O1W Cr1 O1W 89.6(6) 16_675 18_655
O1W Cr1 O1W 89.6(6) 17_455 18_655
O13 P1 O13 112.3(7) 2_665 .
O13 P1 O13 112.3(7) 2_665 3_565
O13 P1 O13 112.3(7) . 3_565
O13 P1 O14 106.5(8) 2_665 .
O13 P1 O14 106.5(8) . .
O13 P1 O14 106.5(8) 3_565 .
W1 O2 W1 147.5(11) . 2_665
W3 O4 W4 134.5(13) . .
W1 O5 W3 135.7(12) . .
W3 O6 W4 145.9(12) . 2_665
W4 O7 W1 135.2(11) . .
W2 O8 W3 147.8(11) . .
W2 O10 W4 146.9(11) . 2_665
P1 O13 W3 128.6(13) . .
P1 O13 W4 126.2(12) . .
W3 O13 W4 91.1(8) . .
P1 O14 W2 124.0(7) . .
P1 O14 W2 124.0(7) . 2_665
W2 O14 W2 91.8(9) . 2_665
P1 O14 W2 124.0(7) . 3_565
W2 O14 W2 91.8(9) . 3_565
W2 O14 W2 91.8(9) 2_665 3_565
W2 O16 W2 131.3(17) 3_565 .
C9 N1 C3 130(2) . .
C9 N1 C1 115(2) . .
C3 N1 C1 115(2) . .
C4 N2 C6 117.8(19) . .
C2 C1 C5 119(2) . .
C2 C1 N1 119(3) . .
C5 C1 N1 122(2) . .
C1 C2 C4 116(3) . .
O12 C3 N1 120(2) . .
O12 C3 C10 127(3) . .
N1 C3 C10 113(3) . .
N2 C4 C2 124(2) . .
C6 C5 C1 115(2) . .
N2 C6 C5 127(3) . .
C11 C7 C12 120(2) . .
C11 C7 C9 121(3) . .
C12 C7 C9 119(3) . .
C10 C8 C12 121(3) . 10_676
O15 C9 N1 122(3) . .
O15 C9 C7 124(3) . .
N1 C9 C7 114(3) . .
C8 C10 C11 120(2) . .
C8 C10 C3 118(3) . .
C11 C10 C3 121(3) . .
C7 C11 C10 121(2) . .
C7 C11 C11 121(3) . 10_676
C10 C11 C11 119(4) . 10_676
C7 C12 C8 119(3) . 10_676

loop_
_geom_bond_atom_site_label_1
_geom_bond_atom_site_label_2
_geom_bond_distance
_geom_bond_site_symmetry_2
W1 O1 1.680(16) .
W1 O5 1.870(18) .
W1 O2 1.878(19) .
W1 O2 1.879(18) 3_565
W1 O7 1.896(18) .
W2 O3 1.71(2) .
W2 O10 1.84(2) .
W2 O8 1.84(2) .
W2 O16 1.89(3) 2_665
W2 O16 1.95(3) .
W2 O14 2.437(19) .
W3 O11 1.69(2) .
W3 O6 1.87(2) .
W3 O4 1.89(2) .
W3 O5 1.896(16) .
W3 O8 1.92(2) .
W3 O13 2.42(2) .
W4 O9 1.67(2) .
W4 O7 1.890(17) .
W4 O6 1.90(2) 3_565
W4 O4 1.90(2) .
W4 O10 1.932(19) 3_565
W4 O13 2.47(3) .
Cr1 O1W 1.958(14) .
Cr1 O1W 1.958(15) 2_775
Cr1 O1W 1.958(14) 3_575
Cr1 O1W 1.958(14) 16_675
Cr1 O1W 1.958(14) 17_455
Cr1 O1W 1.958(14) 18_655
P1 O13 1.49(2) 2_665
P1 O13 1.49(3) .
P1 O13 1.49(2) 3_565
P1 O14 1.56(3) .
O2 W1 1.879(18) 2_665
O6 W4 1.90(2) 2_665
O10 W4 1.932(19) 2_665
O12 C3 1.19(3) .
O14 W2 2.437(19) 2_665
O14 W2 2.437(19) 3_565
O15 C9 1.16(4) .
O16 W2 1.89(3) 3_565
N1 C9 1.36(4) .
N1 C3 1.38(4) .
N1 C1 1.50(3) .
N2 C4 1.30(3) .
N2 C6 1.30(3) .
C1 C2 1.39(3) .
C1 C5 1.44(4) .
C2 C4 1.40(4) .
C3 C10 1.48(3) .
C5 C6 1.33(3) .
C7 C11 1.37(4) .
C7 C12 1.40(4) .
C7 C9 1.48(3) .
C8 C10 1.37(4) .
C8 C12 1.40(3) 10_676
C10 C11 1.39(4) .
C11 C11 1.43(5) 10_676
C12 C8 1.40(3) 10_676

loop_
_geom_hbond_atom_site_label_D
_geom_hbond_atom_site_label_H
_geom_hbond_atom_site_label_A
_geom_hbond_distance_DH
_geom_hbond_distance_HA
_geom_hbond_distance_DA
_geom_hbond_angle_DHA
_geom_hbond_site_symmetry_A
O1W H1W1 N2 0.98 1.67 2.62(2) 161.2 2_775
O1W H1W2 O2W 0.98 1.80 2.62(3) 139.6 .
C6 H6 O12 0.95 2.74 3.25(3) 114.1 3_575
C5 H5 O1 0.95 2.80 3.53(3) 134.0 10_676
C2 H2 O11 0.95 2.68 3.40(4) 132.5 .

loop_
_platon_squeeze_void_nr
_platon_squeeze_void_average_x
_platon_squeeze_void_average_y
_platon_squeeze_void_average_z
_platon_squeeze_void_volume
_platon_squeeze_void_count_electrons
_platon_squeeze_void_content
1 -0.027 0.436 -0.001 10570 4639 ' '
2 0.000 0.000 0.130 8 4 ' '
3 0.000 0.000 0.870 8 3 ' '
4 0.333 0.667 0.536 7 3 ' '
5 0.333 0.667 0.797 7 4 ' '
6 0.667 0.333 0.203 7 3 ' '
7 0.667 0.333 0.464 7 3 ' '
